data_7053737
loop_
_publ_author_name
'Amoroso, Angelo J.'
'Arthur, Richard J.'
'Coogan, Michael P.'
'Court, Jonathan B.'
'Fern\'andez-Moreira, Vanesa'
'Hayes, Anthony J.'
'Lloyd, David'
'Millet, Coralie'
'Pope, Simon J. A.'

_publ_section_title
;
 3-Chloromethylpyridyl bipyridine fac-tricarbonyl rhenium: a
 thiol-reactive luminophore for fluorescence microscopy accumulates in
 mitochondria
;
_journal_issue 7
_journal_name_full 'New Journal of Chemistry'
_journal_page_first 1097
_journal_paper_doi 10.1039/b802215a
_journal_volume 32
_journal_year 2008
_chemical_formula_moiety C19H14ClF6N3O3PRe
_chemical_formula_sum 'C19 H14 Cl F6 N3 O3 P Re'
_chemical_formula_weight 698.95
_chemical_melting_point 180
_chemical_name_common chloromethylpyridylrheniumbipytricarbonyPF6
_chemical_name_systematic
;
3-chloromethylpyridylbipyridylrheniumtricarbonylhexafluorophosphate
;
_space_group_IT_number 14
_symmetry_cell_setting monoclinic
_symmetry_space_group_name_Hall '-P 2ybc'
_symmetry_space_group_name_H-M 'P 1 21/c 1'
_atom_sites_solution_hydrogens geom
_atom_sites_solution_primary direct
_atom_sites_solution_secondary difmap
_cell_angle_alpha 90.00
_cell_angle_beta 100.743(2)
_cell_angle_gamma 90.00
_cell_formula_units_Z 4
_cell_length_a 13.7391(4)
_cell_length_b 11.5590(4)
_cell_length_c 14.6082(5)
_cell_measurement_reflns_used 33013
_cell_measurement_temperature 173(2)
_cell_measurement_theta_max 27.48
_cell_measurement_theta_min 2.91
_cell_volume 2279.27(13)
_computing_cell_refinement 'HKL Scalepack (Otwinowski & Minor 1997)'
_computing_data_collection 'Collect (Nonius BV, 1997-2000)'
_computing_data_reduction 'HKL Denzo(Otwinowski & Minor 1997)'
_computing_molecular_graphics 'Ortep -3 for Windows (Farrugia, 1995)'
_computing_publication_material 'WinGX publication routines (Farrugia, 1995)'
_computing_structure_refinement 'SHELXL-97 (Sheldrick, 1997)'
_computing_structure_solution 'SHELXS-97 (Sheldrick, 1990)'
_diffrn_ambient_temperature 173(2)
_diffrn_measured_fraction_theta_full 0.993
_diffrn_measured_fraction_theta_max 0.993
_diffrn_measurement_device_type KappaCCD
_diffrn_measurement_method CCD
_diffrn_radiation_monochromator graphite
_diffrn_radiation_source 'fine-focus sealed tube'
_diffrn_radiation_type MoK\a
_diffrn_radiation_wavelength 0.71073
_diffrn_reflns_av_R_equivalents 0.1529
_diffrn_reflns_av_sigmaI/netI 0.0785
_diffrn_reflns_limit_h_max 17
_diffrn_reflns_limit_h_min -17
_diffrn_reflns_limit_k_max 14
_diffrn_reflns_limit_k_min -14
_diffrn_reflns_limit_l_max 18
_diffrn_reflns_limit_l_min -16
_diffrn_reflns_number 31793
_diffrn_reflns_theta_full 27.45
_diffrn_reflns_theta_max 27.45
_diffrn_reflns_theta_min 2.96
_exptl_absorpt_coefficient_mu 5.595
_exptl_absorpt_correction_type none
_exptl_crystal_colour yellow
_exptl_crystal_density_diffrn 2.037
_exptl_crystal_density_method 'not measured'
_exptl_crystal_description block
_exptl_crystal_F_000 1336
_exptl_crystal_size_max 0.2
_exptl_crystal_size_mid 0.2
_exptl_crystal_size_min 0.2
_refine_diff_density_max 1.434
_refine_diff_density_min -1.419
_refine_diff_density_rms 0.188
_refine_ls_extinction_method none
_refine_ls_goodness_of_fit_ref 1.023
_refine_ls_hydrogen_treatment constr
_refine_ls_matrix_type full
_refine_ls_number_parameters 307
_refine_ls_number_reflns 5171
_refine_ls_number_restraints 1
_refine_ls_restrained_S_all 1.028
_refine_ls_R_factor_all 0.0798
_refine_ls_R_factor_gt 0.0503
_refine_ls_shift/su_max 0.050
_refine_ls_shift/su_mean 0.001
_refine_ls_structure_factor_coef Fsqd
_refine_ls_weighting_details 'calc w=1/[\s^2^(Fo^2^)+(0.0385P)^2^+7.6558P] where P=(Fo^2^+2Fc^2^)/3'
_refine_ls_weighting_scheme calc
_refine_ls_wR_factor_gt 0.1094
_refine_ls_wR_factor_ref 0.1219
_reflns_number_gt 3737
_reflns_number_total 5171
_reflns_threshold_expression >2sigma(I)
_cod_data_source_file b802215asup1.cif
_cod_data_source_block C19H14Cl1F6N3O3PRe
_cod_original_sg_symbol_H-M P21/c
_cod_original_formula_sum 'C19 H14 Cl1 F6 N3 O3 P Re'
_cod_database_code 7053737

loop_
_symmetry_equiv_pos_as_xyz
'x, y, z'
'-x, y+1/2, -z+1/2'
'-x, -y, -z'
'x, -y-1/2, z-1/2'

loop_
_atom_site_label
_atom_site_type_symbol
_atom_site_fract_x
_atom_site_fract_y
_atom_site_fract_z
_atom_site_U_iso_or_equiv
_atom_site_adp_type
_atom_site_occupancy
_atom_site_symmetry_multiplicity
_atom_site_calc_flag
_atom_site_refinement_flags
C1 C 0.1560(8) 0.6017(10) -0.1193(11) 0.129(6) Uani 1 1 d D
H1A H 0.1671 0.6005 -0.1844 0.155 Uiso 1 1 calc R
H1B H 0.2196 0.6210 -0.0780 0.155 Uiso 1 1 calc R
C2 C 0.1632(6) 0.4036(7) -0.0182(6) 0.059(2) Uani 1 1 d .
H2 H 0.2145 0.4370 0.0266 0.071 Uiso 1 1 calc R
C3 C 0.1181(8) 0.4744(9) -0.0917(7) 0.078(3) Uani 1 1 d D
C4 C 0.0371(8) 0.4220(10) -0.1499(6) 0.077(3) Uani 1 1 d .
H4 H -0.0010 0.4662 -0.1986 0.093 Uiso 1 1 calc R
C5 C 0.0113(7) 0.3087(9) -0.1382(6) 0.071(3) Uani 1 1 d .
H5 H -0.0432 0.2745 -0.1789 0.085 Uiso 1 1 calc R
C6 C 0.0665(6) 0.2451(8) -0.0658(5) 0.0542(19) Uani 1 1 d .
H6 H 0.0511 0.1658 -0.0592 0.065 Uiso 1 1 calc R
C7 C 0.2360(7) -0.0032(7) -0.0234(6) 0.056(2) Uani 1 1 d .
H7 H 0.1777 -0.0324 -0.0056 0.067 Uiso 1 1 calc R
C8 C 0.2751(8) -0.0624(7) -0.0893(6) 0.064(2) Uani 1 1 d .
H8 H 0.2438 -0.1304 -0.1171 0.077 Uiso 1 1 calc R
C9 C 0.3597(8) -0.0222(8) -0.1143(6) 0.066(2) Uani 1 1 d .
H9 H 0.3883 -0.0624 -0.1595 0.079 Uiso 1 1 calc R
C10 C 0.4036(7) 0.0771(7) -0.0737(5) 0.059(2) Uani 1 1 d .
H10 H 0.4626 0.1061 -0.0903 0.071 Uiso 1 1 calc R
C11 C 0.3600(6) 0.1340(7) -0.0083(5) 0.0469(17) Uani 1 1 d .
C12 C 0.4021(6) 0.2393(7) 0.0408(5) 0.0444(17) Uani 1 1 d .
C13 C 0.4893(7) 0.2876(7) 0.0283(7) 0.063(2) Uani 1 1 d .
H13 H 0.5254 0.2542 -0.0146 0.076 Uiso 1 1 calc R
C14 C 0.5247(7) 0.3841(8) 0.0776(7) 0.071(3) Uani 1 1 d .
H14 H 0.5853 0.4183 0.0692 0.085 Uiso 1 1 calc R
C15 C 0.4722(7) 0.4309(8) 0.1391(6) 0.066(2) Uani 1 1 d .
H15 H 0.4959 0.4980 0.1738 0.079 Uiso 1 1 calc R
C16 C 0.3856(6) 0.3806(7) 0.1504(6) 0.056(2) Uani 1 1 d .
H16 H 0.3493 0.4133 0.1934 0.068 Uiso 1 1 calc R
C17 C 0.2836(6) 0.1162(7) 0.2277(6) 0.058(2) Uani 1 1 d .
C18 C 0.1026(6) 0.0991(7) 0.1215(5) 0.0531(19) Uani 1 1 d .
C19 C 0.1727(6) 0.3039(7) 0.2019(6) 0.0509(19) Uani 1 1 d .
F1 F 0.5844(5) 0.1889(6) 0.2979(5) 0.110(2) Uani 1 1 d .
F2 F 0.7430(5) 0.1317(5) 0.3207(5) 0.103(2) Uani 1 1 d .
F3 F 0.6801(7) 0.2113(8) 0.4373(5) 0.140(3) Uani 1 1 d .
F4 F 0.7899(5) 0.3083(7) 0.3723(6) 0.127(3) Uani 1 1 d .
F5 F 0.6917(6) 0.2849(6) 0.2324(5) 0.114(2) Uani 1 1 d .
F6 F 0.6307(5) 0.3648(6) 0.3496(5) 0.104(2) Uani 1 1 d .
N1 N 0.1405(5) 0.2926(5) -0.0054(4) 0.0455(15) Uani 1 1 d .
N2 N 0.2758(5) 0.0935(5) 0.0169(4) 0.0445(14) Uani 1 1 d .
N3 N 0.3495(5) 0.2844(5) 0.1015(4) 0.0444(15) Uani 1 1 d .
O1 O 0.0364(5) 0.0384(6) 0.1223(5) 0.0775(19) Uani 1 1 d .
O2 O 0.1497(5) 0.3687(6) 0.2533(5) 0.0744(18) Uani 1 1 d .
O3 O 0.3222(5) 0.0755(6) 0.2974(4) 0.083(2) Uani 1 1 d .
P1 P 0.6876(2) 0.2485(2) 0.33586(18) 0.0650(6) Uani 1 1 d .
Re1 Re 0.21613(2) 0.19472(2) 0.11884(2) 0.04223(12) Uani 1 1 d .
Cl1 Cl 0.0729(3) 0.6995(3) -0.1084(3) 0.1079(11) Uani 1 1 d .

loop_
_atom_site_aniso_label
_atom_site_aniso_U_11
_atom_site_aniso_U_22
_atom_site_aniso_U_33
_atom_site_aniso_U_23
_atom_site_aniso_U_13
_atom_site_aniso_U_12
C1 0.045(6) 0.125(11) 0.228(16) -0.101(11) 0.049(8) -0.027(6)
C2 0.054(5) 0.044(5) 0.073(5) 0.011(4) -0.004(4) -0.002(4)
C3 0.073(7) 0.074(7) 0.081(7) 0.011(5) 0.000(5) 0.012(6)
C4 0.087(7) 0.085(7) 0.057(5) 0.015(5) 0.005(5) 0.024(6)
C5 0.061(6) 0.098(8) 0.049(5) -0.012(5) -0.001(4) -0.005(5)
C6 0.047(5) 0.065(5) 0.049(5) -0.005(4) 0.004(4) -0.005(4)
C7 0.068(6) 0.042(4) 0.058(5) 0.004(4) 0.014(4) -0.005(4)
C8 0.094(7) 0.044(5) 0.054(5) -0.004(4) 0.014(5) -0.004(5)
C9 0.089(7) 0.066(6) 0.046(5) -0.007(4) 0.019(5) 0.013(5)
C10 0.070(6) 0.058(5) 0.052(5) -0.007(4) 0.016(4) 0.006(4)
C11 0.050(5) 0.045(4) 0.047(4) 0.001(3) 0.011(3) 0.002(4)
C12 0.039(4) 0.048(4) 0.048(4) 0.002(3) 0.011(3) 0.001(3)
C13 0.049(5) 0.063(6) 0.080(6) 0.000(4) 0.020(5) 0.003(4)
C14 0.053(5) 0.068(6) 0.095(7) -0.011(5) 0.023(5) -0.012(5)
C15 0.060(6) 0.055(5) 0.079(6) -0.010(4) 0.003(5) -0.012(4)
C16 0.050(5) 0.049(5) 0.071(5) -0.010(4) 0.014(4) 0.003(4)
C17 0.053(5) 0.052(5) 0.070(6) 0.002(4) 0.017(4) 0.006(4)
C18 0.055(5) 0.058(5) 0.049(4) -0.001(4) 0.015(4) -0.009(4)
C19 0.046(5) 0.062(5) 0.045(4) -0.002(4) 0.009(4) -0.008(4)
F1 0.094(5) 0.099(5) 0.133(6) -0.015(4) 0.009(4) -0.032(4)
F2 0.116(5) 0.078(4) 0.118(5) -0.018(4) 0.028(4) 0.021(4)
F3 0.128(7) 0.223(10) 0.077(5) 0.031(5) 0.044(5) 0.038(6)
F4 0.077(5) 0.133(7) 0.173(8) -0.076(5) 0.033(5) -0.022(4)
F5 0.156(7) 0.110(5) 0.090(5) 0.016(4) 0.057(5) 0.003(4)
F6 0.094(5) 0.089(4) 0.130(5) -0.036(4) 0.023(4) 0.016(4)
N1 0.043(4) 0.044(4) 0.050(4) 0.001(3) 0.009(3) -0.002(3)
N2 0.053(4) 0.032(3) 0.049(3) -0.002(3) 0.011(3) -0.002(3)
N3 0.041(4) 0.040(4) 0.050(4) 0.001(3) 0.003(3) -0.002(3)
O1 0.067(4) 0.083(5) 0.087(5) -0.008(4) 0.026(3) -0.034(4)
O2 0.072(4) 0.073(4) 0.084(4) -0.024(4) 0.030(4) -0.004(3)
O3 0.096(5) 0.085(5) 0.064(4) 0.026(4) 0.006(4) 0.027(4)
P1 0.0718(16) 0.0626(15) 0.0651(14) -0.0127(12) 0.0242(12) -0.0041(13)
Re1 0.04278(19) 0.03870(18) 0.0464(2) 0.00011(13) 0.01151(13) -0.00239(13)
Cl1 0.087(2) 0.081(2) 0.155(3) -0.0049(18) 0.018(2) 0.0128(16)

loop_
_atom_type_symbol
_atom_type_description
_atom_type_scat_dispersion_real
_atom_type_scat_dispersion_imag
_atom_type_scat_source
C C 0.0033 0.0016 'International Tables Vol C Tables 4.2.6.8 and 6.1.1.4'
H H 0.0000 0.0000 'International Tables Vol C Tables 4.2.6.8 and 6.1.1.4'
F F 0.0171 0.0103 'International Tables Vol C Tables 4.2.6.8 and 6.1.1.4'
N N 0.0061 0.0033 'International Tables Vol C Tables 4.2.6.8 and 6.1.1.4'
O O 0.0106 0.0060 'International Tables Vol C Tables 4.2.6.8 and 6.1.1.4'
P P 0.1023 0.0942 'International Tables Vol C Tables 4.2.6.8 and 6.1.1.4'
Re Re -1.0185 7.2310 'International Tables Vol C Tables 4.2.6.8 and 6.1.1.4'
Cl Cl 0.1484 0.1585 'International Tables Vol C Tables 4.2.6.8 and 6.1.1.4'

loop_
_geom_angle_atom_site_label_1
_geom_angle_atom_site_label_2
_geom_angle_atom_site_label_3
_geom_angle
C3 C1 Cl1 109.7(7)
C3 C1 H1A 109.7
Cl1 C1 H1A 109.7
C3 C1 H1B 109.7
Cl1 C1 H1B 109.7
H1A C1 H1B 108.2
N1 C2 C3 125.8(8)
N1 C2 H2 117.1
C3 C2 H2 117.1
C2 C3 C4 113.5(9)
C2 C3 C1 126.8(10)
C4 C3 C1 119.4(9)
C5 C4 C3 121.9(9)
C5 C4 H4 119.0
C3 C4 H4 119.0
C4 C5 C6 118.7(9)
C4 C5 H5 120.6
C6 C5 H5 120.6
N1 C6 C5 121.7(8)
N1 C6 H6 119.1
C5 C6 H6 119.1
N2 C7 C8 123.2(8)
N2 C7 H7 118.4
C8 C7 H7 118.4
C9 C8 C7 118.9(8)
C9 C8 H8 120.5
C7 C8 H8 120.5
C8 C9 C10 119.6(8)
C8 C9 H9 120.2
C10 C9 H9 120.2
C9 C10 C11 118.8(8)
C9 C10 H10 120.6
C11 C10 H10 120.6
N2 C11 C10 121.4(7)
N2 C11 C12 115.4(6)
C10 C11 C12 123.1(7)
N3 C12 C13 121.5(7)
N3 C12 C11 115.4(7)
C13 C12 C11 123.1(7)
C12 C13 C14 119.8(8)
C12 C13 H13 120.1
C14 C13 H13 120.1
C15 C14 C13 119.4(9)
C15 C14 H14 120.3
C13 C14 H14 120.3
C16 C15 C14 119.4(8)
C16 C15 H15 120.3
C14 C15 H15 120.3
C15 C16 N3 121.7(8)
C15 C16 H16 119.1
N3 C16 H16 119.1
O3 C17 Re1 174.9(8)
O1 C18 Re1 177.6(8)
O2 C19 Re1 177.8(8)
C6 N1 C2 118.1(7)
C6 N1 Re1 120.8(5)
C2 N1 Re1 120.9(5)
C7 N2 C11 118.0(7)
C7 N2 Re1 125.4(5)
C11 N2 Re1 116.6(5)
C12 N3 C16 118.2(7)
C12 N3 Re1 117.5(5)
C16 N3 Re1 124.3(5)
F3 P1 F4 90.7(5)
F3 P1 F1 90.0(5)
F4 P1 F1 179.3(5)
F3 P1 F5 178.3(5)
F4 P1 F5 91.0(5)
F1 P1 F5 88.3(5)
F3 P1 F2 90.9(4)
F4 P1 F2 89.9(4)
F1 P1 F2 90.2(4)
F5 P1 F2 89.4(4)
F3 P1 F6 89.6(4)
F4 P1 F6 90.9(4)
F1 P1 F6 89.0(4)
F5 P1 F6 90.1(4)
F2 P1 F6 179.1(4)
C17 Re1 C18 88.8(3)
C17 Re1 C19 86.9(3)
C18 Re1 C19 90.9(3)
C17 Re1 N3 92.0(3)
C18 Re1 N3 171.6(3)
C19 Re1 N3 97.4(3)
C17 Re1 N2 97.4(3)
C18 Re1 N2 96.6(3)
C19 Re1 N2 171.4(3)
N3 Re1 N2 75.0(2)
C17 Re1 N1 177.7(3)
C18 Re1 N1 93.0(3)
C19 Re1 N1 91.6(3)
N3 Re1 N1 86.4(2)
N2 Re1 N1 83.8(2)

loop_
_geom_bond_atom_site_label_1
_geom_bond_atom_site_label_2
_geom_bond_distance
C1 C3 1.636(13)
C1 Cl1 1.637(11)
C1 H1A 0.9900
C1 H1B 0.9900
C2 N1 1.342(9)
C2 C3 1.400(12)
C2 H2 0.9500
C3 C4 1.406(14)
C4 C5 1.376(13)
C4 H4 0.9500
C5 C6 1.392(12)
C5 H5 0.9500
C6 N1 1.333(10)
C6 H6 0.9500
C7 N2 1.331(9)
C7 C8 1.370(11)
C7 H7 0.9500
C8 C9 1.364(13)
C8 H8 0.9500
C9 C10 1.378(12)
C9 H9 0.9500
C10 C11 1.385(10)
C10 H10 0.9500
C11 N2 1.360(9)
C11 C12 1.475(11)
C12 N3 1.348(9)
C12 C13 1.366(11)
C13 C14 1.368(12)
C13 H13 0.9500
C14 C15 1.364(12)
C14 H14 0.9500
C15 C16 1.362(12)
C15 H15 0.9500
C16 N3 1.364(10)
C16 H16 0.9500
C17 O3 1.156(10)
C17 Re1 1.914(9)
C18 O1 1.151(9)
C18 Re1 1.918(8)
C19 O2 1.145(9)
C19 Re1 1.922(8)
F1 P1 1.579(7)
F2 P1 1.586(6)
F3 P1 1.564(7)
F4 P1 1.568(7)
F5 P1 1.581(7)
F6 P1 1.587(7)
N1 Re1 2.225(6)
N2 Re1 2.172(6)
N3 Re1 2.160(6)

loop_
_geom_torsion_atom_site_label_1
_geom_torsion_atom_site_label_2
_geom_torsion_atom_site_label_3
_geom_torsion_atom_site_label_4
_geom_torsion
N1 C2 C3 C4 5.6(15)
N1 C2 C3 C1 -168.7(9)
Cl1 C1 C3 C2 -117.3(11)
Cl1 C1 C3 C4 68.8(13)
C2 C3 C4 C5 -4.8(15)
C1 C3 C4 C5 169.9(9)
C3 C4 C5 C6 0.9(15)
C4 C5 C6 N1 2.9(14)
N2 C7 C8 C9 1.0(13)
C7 C8 C9 C10 -0.5(13)
C8 C9 C10 C11 -0.2(13)
C9 C10 C11 N2 0.5(12)
C9 C10 C11 C12 178.5(8)
N2 C11 C12 N3 -2.6(10)
C10 C11 C12 N3 179.2(7)
N2 C11 C12 C13 176.0(8)
C10 C11 C12 C13 -2.2(13)
N3 C12 C13 C14 -0.3(13)
C11 C12 C13 C14 -178.8(8)
C12 C13 C14 C15 0.1(15)
C13 C14 C15 C16 0.1(15)
C14 C15 C16 N3 -0.2(14)
C5 C6 N1 C2 -2.4(12)
C5 C6 N1 Re1 173.0(6)
C3 C2 N1 C6 -2.2(13)
C3 C2 N1 Re1 -177.5(8)
C8 C7 N2 C11 -0.8(12)
C8 C7 N2 Re1 178.2(6)
C10 C11 N2 C7 0.0(11)
C12 C11 N2 C7 -178.2(7)
C10 C11 N2 Re1 -179.1(6)
C12 C11 N2 Re1 2.7(8)
C13 C12 N3 C16 0.2(11)
C11 C12 N3 C16 178.8(7)
C13 C12 N3 Re1 -177.3(6)
C11 C12 N3 Re1 1.3(9)
C15 C16 N3 C12 0.0(12)
C15 C16 N3 Re1 177.4(6)
O3 C17 Re1 C18 -96(9)
O3 C17 Re1 C19 -5(9)
O3 C17 Re1 N3 92(9)
O3 C17 Re1 N2 167(9)
O3 C17 Re1 N1 44(14)
O1 C18 Re1 C17 -68(17)
O1 C18 Re1 C19 -154(17)
O1 C18 Re1 N3 28(19)
O1 C18 Re1 N2 30(17)
O1 C18 Re1 N1 114(17)
O2 C19 Re1 C17 39(19)
O2 C19 Re1 C18 128(19)
O2 C19 Re1 N3 -53(19)
O2 C19 Re1 N2 -81(19)
O2 C19 Re1 N1 -139(19)
C12 N3 Re1 C17 97.2(6)
C16 N3 Re1 C17 -80.2(7)
C12 N3 Re1 C18 2(2)
C16 N3 Re1 C18 -175.8(18)
C12 N3 Re1 C19 -175.7(5)
C16 N3 Re1 C19 6.9(7)
C12 N3 Re1 N2 0.1(5)
C16 N3 Re1 N2 -177.3(7)
C12 N3 Re1 N1 -84.5(5)
C16 N3 Re1 N1 98.1(6)
C7 N2 Re1 C17 89.3(7)
C11 N2 Re1 C17 -91.7(6)
C7 N2 Re1 C18 -0.4(7)
C11 N2 Re1 C18 178.7(5)
C7 N2 Re1 C19 -151.4(18)
C11 N2 Re1 C19 28(2)
C7 N2 Re1 N3 179.4(7)
C11 N2 Re1 N3 -1.6(5)
C7 N2 Re1 N1 -92.6(6)
C11 N2 Re1 N1 86.4(5)
C6 N1 Re1 C17 -166(7)
C2 N1 Re1 C17 9(7)
C6 N1 Re1 C18 -25.6(6)
C2 N1 Re1 C18 149.6(6)
C6 N1 Re1 C19 -116.6(6)
C2 N1 Re1 C19 58.6(6)
C6 N1 Re1 N3 146.0(6)
C2 N1 Re1 N3 -38.8(6)
C6 N1 Re1 N2 70.7(6)
C2 N1 Re1 N2 -114.1(6)
